data_2230771
loop_
_publ_author_name
'Tang, Jianhong'
'Shi, Daxin'
'Yan, Liupan'
'Liu, Xuan'
'Li, Jiarong'

_publ_section_title
;
 5'-Methyl-4'-oxo-7'-phenyl-3',4'-dihydro-1'<i>H</i>-spiro[cyclohexane-1,2'-quinazoline]-8'-carbonitrile
;
_journal_coeditor_code LD2014
_journal_issue 7
_journal_name_full 'Acta Crystallographica Section E'
_journal_page_first o1672
_journal_paper_doi 10.1107/S160053681102188X
_journal_volume 67
_journal_year 2011
_chemical_formula_iupac 'C21 H21 N3 O'
_chemical_formula_moiety 'C21 H21 N3 O'
_chemical_formula_sum 'C21 H21 N3 O'
_chemical_formula_weight 331.41
_chemical_name_systematic
;
5'-Methyl-4'-oxo-7'-phenyl-3',4'-dihydro-1'<i>H</i>-spiro[cyclohexane-1,2'-
quinazoline]-8'-carbonitrile
;
_space_group_IT_number 2
_symmetry_cell_setting triclinic
_symmetry_space_group_name_Hall '-P 1'
_symmetry_space_group_name_H-M 'P -1'
_atom_sites_solution_hydrogens geom
_atom_sites_solution_primary direct
_atom_sites_solution_secondary difmap
_audit_creation_method SHELXL97
_cell_angle_alpha 101.858(8)
_cell_angle_beta 93.794(9)
_cell_angle_gamma 104.606(9)
_cell_formula_units_Z 2
_cell_length_a 7.1824(15)
_cell_length_b 11.233(3)
_cell_length_c 11.430(3)
_cell_measurement_reflns_used 3260
_cell_measurement_temperature 153(2)
_cell_measurement_theta_max 29.126
_cell_measurement_theta_min 2.950
_cell_volume 866.5(4)
_computing_cell_refinement 'CrystalClear (Rigaku, 2004)'
_computing_data_collection 'CrystalClear (Rigaku, 2004)'
_computing_data_reduction 'CrystalClear (Rigaku, 2004)'
_computing_molecular_graphics 'SHELXTL (Sheldrick, 2008)'
_computing_publication_material 'SHELXL97 (Sheldrick, 2008)'
_computing_structure_refinement 'SHELXL97 (Sheldrick, 2008)'
_computing_structure_solution 'SHELXS97 (Sheldrick, 2008)'
_diffrn_ambient_temperature 153(2)
_diffrn_detector_area_resol_mean 28.5714
_diffrn_measured_fraction_theta_full 0.971
_diffrn_measured_fraction_theta_max 0.971
_diffrn_measurement_device_type 'Rigaku AFC10/Saturn724+'
_diffrn_measurement_method 'phi and omega scans'
_diffrn_radiation_monochromator graphite
_diffrn_radiation_source 'rotating anode'
_diffrn_radiation_type MoK\a
_diffrn_radiation_wavelength 0.71073
_diffrn_reflns_av_R_equivalents 0.0240
_diffrn_reflns_av_sigmaI/netI 0.0343
_diffrn_reflns_limit_h_max 7
_diffrn_reflns_limit_h_min -9
_diffrn_reflns_limit_k_max 15
_diffrn_reflns_limit_k_min -15
_diffrn_reflns_limit_l_max 15
_diffrn_reflns_limit_l_min -15
_diffrn_reflns_number 9387
_diffrn_reflns_theta_full 29.12
_diffrn_reflns_theta_max 29.12
_diffrn_reflns_theta_min 2.95
_diffrn_standards_decay_% 0
_diffrn_standards_interval_count 0
_diffrn_standards_interval_time 0
_diffrn_standards_number 0
_exptl_absorpt_coefficient_mu 0.080
_exptl_absorpt_correction_type none
_exptl_crystal_colour colorless
_exptl_crystal_density_diffrn 1.270
_exptl_crystal_density_method 'not measured'
_exptl_crystal_description block
_exptl_crystal_F_000 352
_exptl_crystal_size_max 0.35
_exptl_crystal_size_mid 0.27
_exptl_crystal_size_min 0.27
_refine_diff_density_max 0.352
_refine_diff_density_min -0.202
_refine_ls_extinction_method none
_refine_ls_goodness_of_fit_ref 1.002
_refine_ls_hydrogen_treatment mixed
_refine_ls_matrix_type full
_refine_ls_number_parameters 235
_refine_ls_number_reflns 4521
_refine_ls_number_restraints 0
_refine_ls_restrained_S_all 1.002
_refine_ls_R_factor_all 0.0655
_refine_ls_R_factor_gt 0.0479
_refine_ls_shift/su_max 0.000
_refine_ls_shift/su_mean 0.000
_refine_ls_structure_factor_coef Fsqd
_refine_ls_weighting_details 'calc w=1/[\s^2^(Fo^2^)+(0.0516P)^2^+0.2590P] where P=(Fo^2^+2Fc^2^)/3'
_refine_ls_weighting_scheme calc
_refine_ls_wR_factor_gt 0.1080
_refine_ls_wR_factor_ref 0.1168
_reflns_number_gt 3511
_reflns_number_total 4521
_reflns_threshold_expression >2sigma(I)
_cod_data_source_file ld2014.cif
_cod_data_source_block I
_cod_original_cell_volume 866.6(4)
_cod_original_sg_symbol_Hall '-P 1 '
_cod_database_code 2230771
_cod_database_fobs_code 2230771

loop_
_symmetry_equiv_pos_as_xyz
'x, y, z'
'-x, -y, -z'

loop_
_atom_site_type_symbol
_atom_site_label
_atom_site_fract_x
_atom_site_fract_y
_atom_site_fract_z
_atom_site_U_iso_or_equiv
_atom_site_adp_type
_atom_site_calc_flag
_atom_site_refinement_flags
_atom_site_occupancy
_atom_site_symmetry_multiplicity
_atom_site_disorder_assembly
_atom_site_disorder_group
O O1 0.79935(15) 0.44593(8) 0.06825(9) 0.0303(2) Uani d . 1 1 . .
N N1 0.97094(15) 0.77778(10) 0.30982(9) 0.0212(2) Uani d . 1 1 . .
N N2 1.00920(15) 0.63845(9) 0.13608(9) 0.0201(2) Uani d . 1 1 . .
N N3 0.84792(18) 0.93552(12) 0.57411(11) 0.0336(3) Uani d . 1 1 . .
C C1 1.26985(18) 0.83252(12) 0.22053(11) 0.0212(3) Uani d . 1 1 . .
H H1A 1.3292 0.7806 0.2637 0.025 Uiso calc R 1 1 . .
H H1B 1.2955 0.9177 0.2742 0.025 Uiso calc R 1 1 . .
C C2 1.36630(19) 0.84416(12) 0.10637(12) 0.0250(3) Uani d . 1 1 . .
H H2A 1.5044 0.8920 0.1293 0.030 Uiso calc R 1 1 . .
H H2B 1.3612 0.7587 0.0593 0.030 Uiso calc R 1 1 . .
C C3 1.2676(2) 0.91080(13) 0.02799(13) 0.0290(3) Uani d . 1 1 . .
H H3A 1.3260 0.9095 -0.0482 0.035 Uiso calc R 1 1 . .
H H3B 1.2883 1.0002 0.0704 0.035 Uiso calc R 1 1 . .
C C4 1.0504(2) 0.84591(13) -0.00007(12) 0.0255(3) Uani d . 1 1 . .
H H4A 1.0296 0.7585 -0.0479 0.031 Uiso calc R 1 1 . .
H H4B 0.9881 0.8920 -0.0488 0.031 Uiso calc R 1 1 . .
C C5 0.95716(18) 0.84267(11) 0.11605(11) 0.0214(3) Uani d . 1 1 . .
H H5A 0.8168 0.7998 0.0958 0.026 Uiso calc R 1 1 . .
H H5B 0.9719 0.9302 0.1617 0.026 Uiso calc R 1 1 . .
C C6 1.05070(17) 0.77279(11) 0.19470(10) 0.0179(2) Uani d . 1 1 . .
C C7 0.78933(17) 0.70442(11) 0.31283(10) 0.0185(2) Uani d . 1 1 . .
C C8 0.68158(18) 0.73621(11) 0.40828(11) 0.0193(2) Uani d . 1 1 . .
C C9 0.49368(18) 0.66095(12) 0.41115(11) 0.0203(2) Uani d . 1 1 . .
C C10 0.41853(19) 0.55284(12) 0.31972(12) 0.0242(3) Uani d . 1 1 . .
H H10 0.2911 0.5021 0.3205 0.029 Uiso calc R 1 1 . .
C C11 0.52333(19) 0.51594(12) 0.22663(12) 0.0234(3) Uani d . 1 1 . .
C C12 0.71034(18) 0.59166(11) 0.22332(10) 0.0190(2) Uani d . 1 1 . .
C C13 0.83918(18) 0.55304(11) 0.13493(11) 0.0203(2) Uani d . 1 1 . .
C C14 0.77055(18) 0.84636(12) 0.50192(11) 0.0224(3) Uani d . 1 1 . .
C C15 0.4289(2) 0.39423(14) 0.13529(14) 0.0364(4) Uani d . 1 1 . .
H H15A 0.4901 0.3288 0.1491 0.044 Uiso calc R 1 1 . .
H H15B 0.4446 0.4074 0.0540 0.044 Uiso calc R 1 1 . .
H H15C 0.2905 0.3674 0.1434 0.044 Uiso calc R 1 1 . .
C C16 0.37353(18) 0.69620(13) 0.50673(11) 0.0228(3) Uani d . 1 1 . .
C C17 0.3629(2) 0.82022(14) 0.54351(12) 0.0281(3) Uani d . 1 1 . .
H H17 0.4364 0.8841 0.5090 0.034 Uiso calc R 1 1 . .
C C18 0.2455(2) 0.85120(17) 0.63036(13) 0.0377(4) Uani d . 1 1 . .
H H18 0.2394 0.9361 0.6553 0.045 Uiso calc R 1 1 . .
C C19 0.1375(2) 0.75827(19) 0.68029(14) 0.0431(4) Uani d . 1 1 . .
H H19 0.0572 0.7793 0.7396 0.052 Uiso calc R 1 1 . .
C C20 0.1462(2) 0.63526(18) 0.64427(14) 0.0413(4) Uani d . 1 1 . .
H H20 0.0718 0.5717 0.6789 0.050 Uiso calc R 1 1 . .
C C21 0.2633(2) 0.60356(15) 0.55756(13) 0.0314(3) Uani d . 1 1 . .
H H21 0.2681 0.5184 0.5329 0.038 Uiso calc R 1 1 . .
H H2N 1.081(2) 0.6152(15) 0.0762(15) 0.034(4) Uiso d . 1 1 . .
H H1N 1.012(3) 0.8526(17) 0.3587(16) 0.039(5) Uiso d . 1 1 . .

loop_
_atom_site_aniso_label
_atom_site_aniso_U_11
_atom_site_aniso_U_22
_atom_site_aniso_U_33
_atom_site_aniso_U_12
_atom_site_aniso_U_13
_atom_site_aniso_U_23
O1 0.0370(6) 0.0169(4) 0.0291(5) -0.0006(4) 0.0161(4) -0.0058(4)
N1 0.0228(5) 0.0177(5) 0.0172(5) 0.0004(4) 0.0073(4) -0.0041(4)
N2 0.0229(5) 0.0151(5) 0.0203(5) 0.0039(4) 0.0092(4) -0.0010(4)
N3 0.0293(6) 0.0297(6) 0.0331(6) 0.0038(5) 0.0098(5) -0.0087(5)
C1 0.0185(6) 0.0199(6) 0.0211(6) 0.0024(5) 0.0036(5) -0.0010(5)
C2 0.0197(6) 0.0228(6) 0.0266(6) 0.0001(5) 0.0080(5) -0.0024(5)
C3 0.0287(7) 0.0260(7) 0.0285(7) -0.0013(5) 0.0099(5) 0.0064(5)
C4 0.0276(7) 0.0241(6) 0.0227(6) 0.0030(5) 0.0041(5) 0.0057(5)
C5 0.0204(6) 0.0178(6) 0.0239(6) 0.0038(5) 0.0047(5) 0.0014(5)
C6 0.0193(6) 0.0145(5) 0.0170(5) 0.0024(4) 0.0060(4) -0.0012(4)
C7 0.0210(6) 0.0158(5) 0.0173(5) 0.0041(4) 0.0050(4) 0.0012(4)
C8 0.0218(6) 0.0174(5) 0.0176(5) 0.0055(5) 0.0060(4) 0.0000(4)
C9 0.0210(6) 0.0206(6) 0.0204(6) 0.0068(5) 0.0066(5) 0.0046(5)
C10 0.0187(6) 0.0232(6) 0.0270(6) 0.0015(5) 0.0062(5) 0.0015(5)
C11 0.0230(6) 0.0201(6) 0.0230(6) 0.0029(5) 0.0052(5) -0.0009(5)
C12 0.0218(6) 0.0158(5) 0.0172(5) 0.0034(5) 0.0050(4) 0.0000(4)
C13 0.0250(6) 0.0167(5) 0.0169(5) 0.0036(5) 0.0059(5) -0.0001(4)
C14 0.0220(6) 0.0233(6) 0.0212(6) 0.0067(5) 0.0091(5) 0.0009(5)
C15 0.0278(7) 0.0291(7) 0.0365(8) -0.0064(6) 0.0093(6) -0.0113(6)
C16 0.0190(6) 0.0307(7) 0.0190(6) 0.0080(5) 0.0051(5) 0.0039(5)
C17 0.0264(7) 0.0339(7) 0.0236(6) 0.0112(6) 0.0058(5) 0.0013(5)
C18 0.0364(8) 0.0506(9) 0.0276(7) 0.0229(7) 0.0071(6) -0.0024(7)
C19 0.0370(9) 0.0760(13) 0.0255(7) 0.0292(9) 0.0149(6) 0.0114(8)
C20 0.0318(8) 0.0683(12) 0.0357(8) 0.0184(8) 0.0173(7) 0.0278(8)
C21 0.0271(7) 0.0408(8) 0.0325(7) 0.0123(6) 0.0112(6) 0.0158(6)

loop_
_atom_type_symbol
_atom_type_description
_atom_type_scat_dispersion_real
_atom_type_scat_dispersion_imag
_atom_type_scat_source
C C 0.0033 0.0016 'International Tables Vol C Tables 4.2.6.8 and 6.1.1.4'
H H 0.0000 0.0000 'International Tables Vol C Tables 4.2.6.8 and 6.1.1.4'
N N 0.0061 0.0033 'International Tables Vol C Tables 4.2.6.8 and 6.1.1.4'
O O 0.0106 0.0060 'International Tables Vol C Tables 4.2.6.8 and 6.1.1.4'

loop_
_geom_angle_atom_site_label_1
_geom_angle_atom_site_label_2
_geom_angle_atom_site_label_3
_geom_angle_site_symmetry_1
_geom_angle_site_symmetry_3
_geom_angle
_geom_angle_publ_flag
C7 N1 C6 . . 119.48(10) ?
C7 N1 H1N . . 119.5(11) ?
C6 N1 H1N . . 112.5(11) ?
C13 N2 C6 . . 123.65(10) ?
C13 N2 H2N . . 114.8(10) ?
C6 N2 H2N . . 118.2(10) ?
C6 C1 C2 . . 113.08(10) ?
C6 C1 H1A . . 109.0 ?
C2 C1 H1A . . 109.0 ?
C6 C1 H1B . . 109.0 ?
C2 C1 H1B . . 109.0 ?
H1A C1 H1B . . 107.8 ?
C3 C2 C1 . . 111.97(11) ?
C3 C2 H2A . . 109.2 ?
C1 C2 H2A . . 109.2 ?
C3 C2 H2B . . 109.2 ?
C1 C2 H2B . . 109.2 ?
H2A C2 H2B . . 107.9 ?
C2 C3 C4 . . 110.60(11) ?
C2 C3 H3A . . 109.5 ?
C4 C3 H3A . . 109.5 ?
C2 C3 H3B . . 109.5 ?
C4 C3 H3B . . 109.5 ?
H3A C3 H3B . . 108.1 ?
C3 C4 C5 . . 110.76(11) ?
C3 C4 H4A . . 109.5 ?
C5 C4 H4A . . 109.5 ?
C3 C4 H4B . . 109.5 ?
C5 C4 H4B . . 109.5 ?
H4A C4 H4B . . 108.1 ?
C4 C5 C6 . . 111.17(10) ?
C4 C5 H5A . . 109.4 ?
C6 C5 H5A . . 109.4 ?
C4 C5 H5B . . 109.4 ?
C6 C5 H5B . . 109.4 ?
H5A C5 H5B . . 108.0 ?
N2 C6 N1 . . 106.03(9) ?
N2 C6 C1 . . 110.11(9) ?
N1 C6 C1 . . 108.50(10) ?
N2 C6 C5 . . 110.77(10) ?
N1 C6 C5 . . 111.09(10) ?
C1 C6 C5 . . 110.24(10) ?
N1 C7 C12 . . 119.96(10) ?
N1 C7 C8 . . 120.76(10) ?
C12 C7 C8 . . 119.21(11) ?
C9 C8 C7 . . 120.81(11) ?
C9 C8 C14 . . 121.21(10) ?
C7 C8 C14 . . 117.97(11) ?
C10 C9 C8 . . 118.30(11) ?
C10 C9 C16 . . 119.88(11) ?
C8 C9 C16 . . 121.80(11) ?
C9 C10 C11 . . 122.48(12) ?
C9 C10 H10 . . 118.8 ?
C11 C10 H10 . . 118.8 ?
C10 C11 C12 . . 119.18(11) ?
C10 C11 C15 . . 117.49(12) ?
C12 C11 C15 . . 123.33(11) ?
C11 C12 C7 . . 119.93(10) ?
C11 C12 C13 . . 122.62(10) ?
C7 C12 C13 . . 117.22(11) ?
O1 C13 N2 . . 121.02(11) ?
O1 C13 C12 . . 122.42(11) ?
N2 C13 C12 . . 116.43(10) ?
N3 C14 C8 . . 177.19(13) ?
C11 C15 H15A . . 109.5 ?
C11 C15 H15B . . 109.5 ?
H15A C15 H15B . . 109.5 ?
C11 C15 H15C . . 109.5 ?
H15A C15 H15C . . 109.5 ?
H15B C15 H15C . . 109.5 ?
C17 C16 C21 . . 118.90(12) ?
C17 C16 C9 . . 121.09(12) ?
C21 C16 C9 . . 119.96(12) ?
C18 C17 C16 . . 120.52(14) ?
C18 C17 H17 . . 119.7 ?
C16 C17 H17 . . 119.7 ?
C19 C18 C17 . . 119.88(15) ?
C19 C18 H18 . . 120.1 ?
C17 C18 H18 . . 120.1 ?
C20 C19 C18 . . 120.13(13) ?
C20 C19 H19 . . 119.9 ?
C18 C19 H19 . . 119.9 ?
C19 C20 C21 . . 120.33(15) ?
C19 C20 H20 . . 119.8 ?
C21 C20 H20 . . 119.8 ?
C20 C21 C16 . . 120.24(15) ?
C20 C21 H21 . . 119.9 ?
C16 C21 H21 . . 119.9 ?

loop_
_geom_bond_atom_site_label_1
_geom_bond_atom_site_label_2
_geom_bond_site_symmetry_2
_geom_bond_distance
_geom_bond_publ_flag
O1 C13 . 1.2374(14) ?
N1 C7 . 1.3628(16) ?
N1 C6 . 1.4658(15) ?
N1 H1N . 0.875(18) ?
N2 C13 . 1.3468(16) ?
N2 C6 . 1.4650(15) ?
N2 H2N . 0.920(17) ?
N3 C14 . 1.1453(17) ?
C1 C6 . 1.5295(17) ?
C1 C2 . 1.5310(17) ?
C1 H1A . 0.9900 ?
C1 H1B . 0.9900 ?
C2 C3 . 1.525(2) ?
C2 H2A . 0.9900 ?
C2 H2B . 0.9900 ?
C3 C4 . 1.5268(19) ?
C3 H3A . 0.9900 ?
C3 H3B . 0.9900 ?
C4 C5 . 1.5288(17) ?
C4 H4A . 0.9900 ?
C4 H4B . 0.9900 ?
C5 C6 . 1.5335(18) ?
C5 H5A . 0.9900 ?
C5 H5B . 0.9900 ?
C7 C12 . 1.4147(16) ?
C7 C8 . 1.4169(15) ?
C8 C9 . 1.4068(17) ?
C8 C14 . 1.4323(17) ?
C9 C10 . 1.3898(17) ?
C9 C16 . 1.4881(16) ?
C10 C11 . 1.3974(17) ?
C10 H10 . 0.9500 ?
C11 C12 . 1.4045(17) ?
C11 C15 . 1.5071(18) ?
C12 C13 . 1.4870(16) ?
C15 H15A . 0.9800 ?
C15 H15B . 0.9800 ?
C15 H15C . 0.9800 ?
C16 C17 . 1.3931(19) ?
C16 C21 . 1.3933(19) ?
C17 C18 . 1.3909(18) ?
C17 H17 . 0.9500 ?
C18 C19 . 1.383(3) ?
C18 H18 . 0.9500 ?
C19 C20 . 1.377(3) ?
C19 H19 . 0.9500 ?
C20 C21 . 1.3901(19) ?
C20 H20 . 0.9500 ?
C21 H21 . 0.9500 ?

loop_
_geom_hbond_atom_site_label_D
_geom_hbond_atom_site_label_H
_geom_hbond_atom_site_label_A
_geom_hbond_site_symmetry_A
_geom_hbond_distance_DH
_geom_hbond_distance_HA
_geom_hbond_distance_DA
_geom_hbond_angle_DHA
_geom_hbond_publ_flag
N2 H2N Ol 2_765 0.920(17) 1.998(14) 2.9010(17) 171.68(14) y
N1 H1N N3 2_776 0.875(18) 2.281(14) 3.1188(19) 160.24(15) y

loop_
_geom_torsion_atom_site_label_1
_geom_torsion_atom_site_label_2
_geom_torsion_atom_site_label_3
_geom_torsion_atom_site_label_4
_geom_torsion_site_symmetry_1
_geom_torsion_site_symmetry_2
_geom_torsion_site_symmetry_3
_geom_torsion_site_symmetry_4
_geom_torsion
_geom_torsion_publ_flag
C6 C1 C2 C3 . . . . 52.46(14) ?
C1 C2 C3 C4 . . . . -53.99(14) ?
C2 C3 C4 C5 . . . . 57.35(14) ?
C3 C4 C5 C6 . . . . -58.74(14) ?
C13 N2 C6 N1 . . . . 41.95(15) ?
C13 N2 C6 C1 . . . . 159.13(11) ?
C13 N2 C6 C5 . . . . -78.67(14) ?
C7 N1 C6 N2 . . . . -45.90(14) ?
C7 N1 C6 C1 . . . . -164.16(10) ?
C7 N1 C6 C5 . . . . 74.51(14) ?
C2 C1 C6 N2 . . . . 69.94(13) ?
C2 C1 C6 N1 . . . . -174.42(10) ?
C2 C1 C6 C5 . . . . -52.57(13) ?
C4 C5 C6 N2 . . . . -66.58(13) ?
C4 C5 C6 N1 . . . . 175.86(10) ?
C4 C5 C6 C1 . . . . 55.55(13) ?
C6 N1 C7 C12 . . . . 25.46(17) ?
C6 N1 C7 C8 . . . . -157.79(11) ?
N1 C7 C8 C9 . . . . 179.65(11) ?
C12 C7 C8 C9 . . . . -3.57(18) ?
N1 C7 C8 C14 . . . . -0.92(18) ?
C12 C7 C8 C14 . . . . 175.86(11) ?
C7 C8 C9 C10 . . . . 1.68(18) ?
C14 C8 C9 C10 . . . . -177.73(12) ?
C7 C8 C9 C16 . . . . -176.57(12) ?
C14 C8 C9 C16 . . . . 4.01(19) ?
C8 C9 C10 C11 . . . . 0.8(2) ?
C16 C9 C10 C11 . . . . 179.05(12) ?
C9 C10 C11 C12 . . . . -1.3(2) ?
C9 C10 C11 C15 . . . . 177.78(13) ?
C10 C11 C12 C7 . . . . -0.69(19) ?
C15 C11 C12 C7 . . . . -179.68(13) ?
C10 C11 C12 C13 . . . . 173.71(12) ?
C15 C11 C12 C13 . . . . -5.3(2) ?
N1 C7 C12 C11 . . . . 179.85(12) ?
C8 C7 C12 C11 . . . . 3.05(18) ?
N1 C7 C12 C13 . . . . 5.16(17) ?
C8 C7 C12 C13 . . . . -171.65(11) ?
C6 N2 C13 O1 . . . . 168.01(12) ?
C6 N2 C13 C12 . . . . -16.04(17) ?
C11 C12 C13 O1 . . . . -8.7(2) ?
C7 C12 C13 O1 . . . . 165.83(12) ?
C11 C12 C13 N2 . . . . 175.40(12) ?
C7 C12 C13 N2 . . . . -10.05(17) ?
C9 C8 C14 N3 . . . . -174(3) ?
C7 C8 C14 N3 . . . . 6(3) ?
C10 C9 C16 C17 . . . . -134.73(14) ?
C8 C9 C16 C17 . . . . 43.49(19) ?
C10 C9 C16 C21 . . . . 42.70(18) ?
C8 C9 C16 C21 . . . . -139.07(14) ?
C21 C16 C17 C18 . . . . 0.6(2) ?
C9 C16 C17 C18 . . . . 178.05(13) ?
C16 C17 C18 C19 . . . . -0.3(2) ?
C17 C18 C19 C20 . . . . 0.1(2) ?
C18 C19 C20 C21 . . . . 0.0(3) ?
C19 C20 C21 C16 . . . . 0.3(2) ?
C17 C16 C21 C20 . . . . -0.6(2) ?
C9 C16 C21 C20 . . . . -178.06(14) ?

loop_
_cod_related_entry_id
_cod_related_entry_database
_cod_related_entry_code
1 ChemSpider 30656785
